data_7247535
loop_
_publ_author_name
'Shurikov, Matvey K.'
'Tretyakov, Evgeny V.'
'Petunin, Pavel V.'
'Votkina, Darya E.'
'Romanenko, Galina V.'
'Bogomyakov, Artem S.'
'Burguera, Sergi'
'Frontera, Antonio'
'Kukushkin, Vadim Yu.'
'Postnikov, Pavel S.'

_publ_section_title
;
 Self-assembly of iodoacetylenyl-substituted nitronyl nitroxides via
 halogen bonding
;
_journal_issue 44
_journal_name_full CrystEngComm
_journal_page_first 6152
_journal_page_last 6161
_journal_paper_doi 10.1039/D3CE00735A
_journal_volume 25
_journal_year 2023
_chemical_formula_sum 'C15 H16 I N2 O2'
_chemical_formula_weight 383.20
_space_group_crystal_system triclinic
_space_group_IT_number 2
_space_group_name_Hall '-P 1'
_space_group_name_H-M_alt 'P -1'
_atom_sites_solution_hydrogens geom
_audit_creation_method SHELXL-2018/3
_audit_update_record
;
2023-03-13 deposited with the CCDC.	2023-10-19 downloaded from the CCDC.
;
_cell_angle_alpha 78.384(9)
_cell_angle_beta 72.269(9)
_cell_angle_gamma 72.195(9)
_cell_formula_units_Z 4
_cell_length_a 9.7329(16)
_cell_length_b 12.393(2)
_cell_length_c 14.382(2)
_cell_measurement_reflns_used 7787
_cell_measurement_temperature 296(2)
_cell_measurement_theta_max 24.17
_cell_measurement_theta_min 2.28
_cell_volume 1562.0(4)
_computing_cell_refinement 'Bruker SAINT'
_computing_data_collection 'Bruker APEX2'
_computing_data_reduction 'Bruker SAINT'
_computing_molecular_graphics 'Bruker SHELXTL'
_computing_publication_material 'Bruker SHELXTL'
_computing_structure_refinement 'SHELXL-2018/3 (Sheldrick, 2018)'
_computing_structure_solution 'SHELXS-97 (Sheldrick, 2008)'
_diffrn_ambient_temperature 296(2)
_diffrn_measured_fraction_theta_full 0.998
_diffrn_measured_fraction_theta_max 0.965
_diffrn_measurement_device_type 'Bruker APEX-II CCD'
_diffrn_measurement_method '\f and \w scans'
_diffrn_radiation_type MoK\a
_diffrn_radiation_wavelength 0.71073
_diffrn_reflns_av_R_equivalents 0.0850
_diffrn_reflns_av_unetI/netI 0.0711
_diffrn_reflns_Laue_measured_fraction_full 0.998
_diffrn_reflns_Laue_measured_fraction_max 0.965
_diffrn_reflns_limit_h_max 13
_diffrn_reflns_limit_h_min -13
_diffrn_reflns_limit_k_max 16
_diffrn_reflns_limit_k_min -15
_diffrn_reflns_limit_l_max 19
_diffrn_reflns_limit_l_min -19
_diffrn_reflns_number 28791
_diffrn_reflns_point_group_measured_fraction_full 0.998
_diffrn_reflns_point_group_measured_fraction_max 0.965
_diffrn_reflns_theta_full 25.242
_diffrn_reflns_theta_max 28.733
_diffrn_reflns_theta_min 1.738
_exptl_absorpt_coefficient_mu 2.053
_exptl_absorpt_correction_T_max 0.4946
_exptl_absorpt_correction_T_min 0.3631
_exptl_absorpt_correction_type multi-scan
_exptl_crystal_colour black
_exptl_crystal_density_diffrn 1.629
_exptl_crystal_description plate
_exptl_crystal_F_000 756
_exptl_crystal_size_max 0.31
_exptl_crystal_size_mid 0.18
_exptl_crystal_size_min 0.03
_refine_diff_density_max 0.536
_refine_diff_density_min -1.364
_refine_diff_density_rms 0.116
_refine_ls_extinction_method none
_refine_ls_goodness_of_fit_ref 0.893
_refine_ls_hydrogen_treatment constr
_refine_ls_matrix_type full
_refine_ls_number_parameters 369
_refine_ls_number_reflns 7807
_refine_ls_number_restraints 0
_refine_ls_restrained_S_all 0.893
_refine_ls_R_factor_all 0.0792
_refine_ls_R_factor_gt 0.0413
_refine_ls_shift/su_max 0.001
_refine_ls_shift/su_mean 0.000
_refine_ls_structure_factor_coef Fsqd
_refine_ls_weighting_details 'w=1/[\s^2^(Fo^2^)+(0.0380P)^2^] where P=(Fo^2^+2Fc^2^)/3'
_refine_ls_weighting_scheme calc
_refine_ls_wR_factor_gt 0.0775
_refine_ls_wR_factor_ref 0.0901
_reflns_Friedel_coverage 0.000
_reflns_number_gt 4562
_reflns_number_total 7807
_reflns_threshold_expression 'I > 2\s(I)'
_cod_data_source_file d3ce00735a2.cif
_cod_data_source_block mk162s
_cod_depositor_comments 'Adding full bibliography for 7247534--7247535.cif.'
_cod_original_cell_volume 1562.1(5)
_cod_database_code 7247535
_shelx_shelxl_version_number 2018/3
_shelx_space_group_comment
; 
The symmetry employed for this shelxl refinement is uniquely defined 
by the following loop, which should always be used as a source of 
symmetry information in preference to the above space-group names. 
They are only intended as comments. 
;

loop_
_space_group_symop_operation_xyz
'x, y, z'
'-x, -y, -z'

loop_
_atom_site_label
_atom_site_type_symbol
_atom_site_fract_x
_atom_site_fract_y
_atom_site_fract_z
_atom_site_U_iso_or_equiv
_atom_site_adp_type
_atom_site_occupancy
_atom_site_site_symmetry_order
_atom_site_calc_flag
_atom_site_refinement_flags_posn
_atom_site_refinement_flags_adp
_atom_site_refinement_flags_occupancy
_atom_site_disorder_assembly
_atom_site_disorder_group
I1 I 0.27426(3) 0.36797(2) 1.00889(2) 0.06944(11) Uani 1 1 d . . . . .
O1 O 0.4271(3) 0.8687(2) 0.76471(19) 0.0720(8) Uani 1 1 d . . . . .
N2 N 0.4333(3) 0.9525(2) 0.79998(19) 0.0440(7) Uani 1 1 d . . . . .
C3 C 0.5426(4) 1.0215(3) 0.7466(2) 0.0425(8) Uani 1 1 d . . . . .
C4 C 0.5553(4) 1.0384(4) 0.6373(2) 0.0620(11) Uani 1 1 d . . . . .
H4A H 0.610819 1.093613 0.605168 0.093 Uiso 1 1 calc R U . . .
H4B H 0.457104 1.065049 0.626612 0.093 Uiso 1 1 calc R U . . .
H4C H 0.605914 0.967135 0.610877 0.093 Uiso 1 1 calc R U . . .
C5 C 0.6918(4) 0.9522(3) 0.7676(3) 0.0561(10) Uani 1 1 d . . . . .
H5A H 0.716818 0.876936 0.749078 0.084 Uiso 1 1 calc R U . . .
H5B H 0.683784 0.946876 0.836493 0.084 Uiso 1 1 calc R U . . .
H5C H 0.768531 0.989216 0.730462 0.084 Uiso 1 1 calc R U . . .
C6 C 0.4720(4) 1.1295(3) 0.7993(2) 0.0408(8) Uani 1 1 d . . . . .
C7 C 0.3526(4) 1.2174(3) 0.7556(3) 0.0540(9) Uani 1 1 d . . . . .
H7A H 0.399713 1.257186 0.695757 0.081 Uiso 1 1 calc R U . . .
H7B H 0.293133 1.270919 0.801619 0.081 Uiso 1 1 calc R U . . .
H7C H 0.289685 1.179398 0.741930 0.081 Uiso 1 1 calc R U . . .
C8 C 0.5831(4) 1.1863(3) 0.8100(3) 0.0504(9) Uani 1 1 d . . . . .
H8A H 0.642568 1.207599 0.746076 0.076 Uiso 1 1 calc R U . . .
H8B H 0.646873 1.133990 0.847978 0.076 Uiso 1 1 calc R U . . .
H8C H 0.530214 1.253140 0.842677 0.076 Uiso 1 1 calc R U . . .
N9 N 0.3909(3) 1.0801(2) 0.89689(18) 0.0407(6) Uani 1 1 d . . . . .
O10 O 0.3493(3) 1.1320(2) 0.97375(17) 0.0607(7) Uani 1 1 d . . . . .
C11 C 0.3588(4) 0.9842(3) 0.8905(2) 0.0390(8) Uani 1 1 d . . . . .
C12 C 0.2617(4) 0.9238(3) 0.9671(2) 0.0381(7) Uani 1 1 d . . . . .
C13 C 0.1515(4) 0.9800(3) 1.0424(2) 0.0412(8) Uani 1 1 d . . . . .
H13 H 0.139783 1.056828 1.044828 0.049 Uiso 1 1 calc R U . . .
C14 C 0.0599(4) 0.9214(3) 1.1132(2) 0.0463(8) Uani 1 1 d . . . . .
H14 H -0.013969 0.959412 1.162840 0.056 Uiso 1 1 calc R U . . .
C15 C 0.0766(4) 0.8071(3) 1.1112(3) 0.0493(9) Uani 1 1 d . . . . .
H15 H 0.015216 0.768275 1.159977 0.059 Uiso 1 1 calc R U . . .
C16 C 0.1842(4) 0.7505(3) 1.0369(3) 0.0467(8) Uani 1 1 d . . . . .
C17 C 0.2764(4) 0.8095(3) 0.9648(2) 0.0470(9) Uani 1 1 d . . . . .
H17 H 0.348776 0.771595 0.914494 0.056 Uiso 1 1 calc R U . . .
C18 C 0.2033(4) 0.6319(3) 1.0319(3) 0.0559(10) Uani 1 1 d . . . . .
C19 C 0.2258(5) 0.5339(3) 1.0250(3) 0.0624(11) Uani 1 1 d . . . . .
I1B I 0.91002(3) -0.13475(2) 0.40064(2) 0.05348(9) Uani 1 1 d . . . . .
O1B O 0.8828(2) 0.62999(19) 0.44507(17) 0.0496(6) Uani 1 1 d . . . . .
N2B N 0.7878(3) 0.5802(2) 0.50632(18) 0.0349(6) Uani 1 1 d . . . . .
C3B C 0.6880(3) 0.6299(3) 0.5985(2) 0.0336(7) Uani 1 1 d . . . . .
C4B C 0.5590(4) 0.7223(3) 0.5670(2) 0.0454(8) Uani 1 1 d . . . . .
H4BA H 0.598143 0.778025 0.518002 0.068 Uiso 1 1 calc R U . . .
H4BB H 0.492453 0.758612 0.623067 0.068 Uiso 1 1 calc R U . . .
H4BC H 0.505484 0.687944 0.540367 0.068 Uiso 1 1 calc R U . . .
C5B C 0.7700(4) 0.6804(3) 0.6448(2) 0.0445(8) Uani 1 1 d . . . . .
H5BA H 0.861895 0.625693 0.651237 0.067 Uiso 1 1 calc R U . . .
H5BB H 0.709020 0.699610 0.708648 0.067 Uiso 1 1 calc R U . . .
H5BC H 0.791434 0.747902 0.604147 0.067 Uiso 1 1 calc R U . . .
C6B C 0.6411(3) 0.5225(3) 0.6599(2) 0.0364(7) Uani 1 1 d . . . . .
C7B C 0.7539(4) 0.4473(3) 0.7146(2) 0.0493(9) Uani 1 1 d . . . . .
H7BA H 0.852637 0.436748 0.671139 0.074 Uiso 1 1 calc R U . . .
H7BB H 0.732251 0.374565 0.737890 0.074 Uiso 1 1 calc R U . . .
H7BC H 0.748285 0.483090 0.769488 0.074 Uiso 1 1 calc R U . . .
C8B C 0.4836(4) 0.5450(3) 0.7264(2) 0.0513(9) Uani 1 1 d . . . . .
H8BA H 0.413402 0.578779 0.687304 0.077 Uiso 1 1 calc R U . . .
H8BB H 0.472282 0.596217 0.771798 0.077 Uiso 1 1 calc R U . . .
H8BC H 0.465197 0.474388 0.762152 0.077 Uiso 1 1 calc R U . . .
N9B N 0.6545(3) 0.4581(2) 0.57731(18) 0.0370(6) Uani 1 1 d . . . . .
O10B O 0.5885(3) 0.3796(2) 0.59150(17) 0.0534(6) Uani 1 1 d . . . . .
C11B C 0.7532(3) 0.4882(2) 0.4944(2) 0.0328(7) Uani 1 1 d . . . . .
C12B C 0.8133(3) 0.4272(3) 0.4078(2) 0.0328(7) Uani 1 1 d . . . . .
C13B C 0.8568(3) 0.4839(3) 0.3140(2) 0.0387(8) Uani 1 1 d . . . . .
H13B H 0.849850 0.561541 0.305836 0.046 Uiso 1 1 calc R U . . .
C14B C 0.9101(4) 0.4245(3) 0.2334(2) 0.0439(8) Uani 1 1 d . . . . .
H14B H 0.937509 0.462884 0.170842 0.053 Uiso 1 1 calc R U . . .
C15B C 0.9233(4) 0.3102(3) 0.2442(3) 0.0473(9) Uani 1 1 d . . . . .
H15B H 0.958629 0.271493 0.188968 0.057 Uiso 1 1 calc R U . . .
C16B C 0.8845(3) 0.2513(3) 0.3364(2) 0.0385(7) Uani 1 1 d . . . . .
C17B C 0.8270(3) 0.3111(3) 0.4182(2) 0.0359(7) Uani 1 1 d . . . . .
H17B H 0.797661 0.272657 0.480441 0.043 Uiso 1 1 calc R U . . .
C18B C 0.8977(4) 0.1300(3) 0.3510(3) 0.0467(8) Uani 1 1 d . . . . .
C19B C 0.9047(4) 0.0308(3) 0.3683(3) 0.0496(9) Uani 1 1 d . . . . .

loop_
_atom_site_aniso_label
_atom_site_aniso_U_11
_atom_site_aniso_U_22
_atom_site_aniso_U_33
_atom_site_aniso_U_23
_atom_site_aniso_U_13
_atom_site_aniso_U_12
I1 0.0934(2) 0.04603(17) 0.05987(18) -0.01012(13) 0.00474(15) -0.02761(15)
O1 0.103(2) 0.075(2) 0.0509(16) -0.0269(14) 0.0013(15) -0.0506(17)
N2 0.0550(18) 0.0439(17) 0.0337(15) -0.0102(13) -0.0035(14) -0.0183(14)
C3 0.048(2) 0.042(2) 0.0346(19) -0.0020(15) -0.0037(16) -0.0154(16)
C4 0.073(3) 0.076(3) 0.035(2) -0.0058(19) -0.0027(19) -0.028(2)
C5 0.047(2) 0.048(2) 0.064(3) -0.0139(19) -0.0043(19) -0.0052(17)
C6 0.046(2) 0.0372(19) 0.0346(18) 0.0030(14) -0.0053(15) -0.0148(15)
C7 0.054(2) 0.050(2) 0.050(2) 0.0072(17) -0.0159(19) -0.0094(18)
C8 0.052(2) 0.044(2) 0.056(2) -0.0049(17) -0.0109(18) -0.0183(17)
N9 0.0549(18) 0.0338(15) 0.0314(15) -0.0036(12) -0.0064(13) -0.0138(13)
O10 0.095(2) 0.0458(15) 0.0401(14) -0.0138(12) 0.0017(14) -0.0301(14)
C11 0.046(2) 0.0377(19) 0.0325(18) -0.0052(14) -0.0080(15) -0.0114(15)
C12 0.043(2) 0.0371(19) 0.0341(18) -0.0012(14) -0.0092(15) -0.0127(15)
C13 0.047(2) 0.0376(19) 0.0382(19) -0.0046(15) -0.0106(16) -0.0103(16)
C14 0.042(2) 0.048(2) 0.045(2) -0.0080(17) -0.0089(17) -0.0073(17)
C15 0.046(2) 0.054(2) 0.043(2) 0.0021(17) -0.0055(17) -0.0173(18)
C16 0.057(2) 0.040(2) 0.042(2) -0.0026(16) -0.0080(18) -0.0184(17)
C17 0.054(2) 0.045(2) 0.039(2) -0.0068(16) -0.0053(17) -0.0148(17)
C18 0.068(3) 0.049(2) 0.045(2) -0.0024(18) 0.0019(19) -0.026(2)
C19 0.085(3) 0.047(2) 0.049(2) -0.0030(18) 0.001(2) -0.028(2)
I1B 0.06913(18) 0.03868(14) 0.05068(16) -0.00582(11) -0.00686(13) -0.01976(12)
O1B 0.0540(15) 0.0408(14) 0.0504(15) -0.0071(11) 0.0087(12) -0.0283(12)
N2B 0.0345(15) 0.0308(14) 0.0366(15) -0.0037(11) -0.0014(12) -0.0127(12)
C3B 0.0330(17) 0.0360(17) 0.0312(17) -0.0079(13) -0.0041(14) -0.0100(14)
C4B 0.045(2) 0.041(2) 0.050(2) -0.0091(16) -0.0142(17) -0.0068(16)
C5B 0.048(2) 0.045(2) 0.047(2) -0.0072(16) -0.0113(17) -0.0203(16)
C6B 0.0363(18) 0.0401(19) 0.0336(17) -0.0069(14) -0.0035(14) -0.0151(15)
C7B 0.055(2) 0.049(2) 0.043(2) 0.0053(16) -0.0170(18) -0.0141(18)
C8B 0.045(2) 0.062(2) 0.044(2) -0.0135(18) 0.0054(17) -0.0222(18)
N9B 0.0393(16) 0.0378(15) 0.0352(15) -0.0046(12) -0.0031(12) -0.0181(12)
O10B 0.0645(16) 0.0564(15) 0.0482(14) -0.0104(12) 0.0037(12) -0.0442(13)
C11B 0.0333(18) 0.0307(17) 0.0323(17) -0.0021(13) -0.0039(14) -0.0108(14)
C12B 0.0272(17) 0.0350(18) 0.0369(18) -0.0048(14) -0.0084(14) -0.0088(13)
C13B 0.0357(18) 0.0335(18) 0.043(2) -0.0002(15) -0.0073(15) -0.0086(14)
C14B 0.047(2) 0.045(2) 0.0323(18) -0.0017(15) -0.0003(15) -0.0131(16)
C15B 0.048(2) 0.049(2) 0.041(2) -0.0137(17) -0.0014(17) -0.0124(17)
C16B 0.0339(18) 0.0365(18) 0.0431(19) -0.0078(15) -0.0038(15) -0.0107(14)
C17B 0.0349(18) 0.0354(18) 0.0362(18) -0.0006(14) -0.0068(14) -0.0124(14)
C18B 0.043(2) 0.046(2) 0.047(2) -0.0140(17) -0.0003(16) -0.0119(17)
C19B 0.053(2) 0.042(2) 0.051(2) -0.0088(17) -0.0040(18) -0.0153(18)

loop_
_atom_type_symbol
_atom_type_description
_atom_type_scat_dispersion_real
_atom_type_scat_dispersion_imag
_atom_type_scat_source
C C 0.0033 0.0016 'International Tables Vol C Tables 4.2.6.8 and 6.1.1.4'
H H 0.0000 0.0000 'International Tables Vol C Tables 4.2.6.8 and 6.1.1.4'
N N 0.0061 0.0033 'International Tables Vol C Tables 4.2.6.8 and 6.1.1.4'
O O 0.0106 0.0060 'International Tables Vol C Tables 4.2.6.8 and 6.1.1.4'
I I -0.4742 1.8119 'International Tables Vol C Tables 4.2.6.8 and 6.1.1.4'

loop_
_geom_angle_atom_site_label_1
_geom_angle_atom_site_label_2
_geom_angle_atom_site_label_3
_geom_angle
_geom_angle_site_symmetry_1
_geom_angle_site_symmetry_3
_geom_angle_publ_flag
C19 I1 O10 176.77(12) . 1_545 ?
C19 I1 C18 1.07(14) . . ?
O10 I1 C18 176.00(8) 1_545 . ?
O1 N2 C11 126.7(3) . . ?
O1 N2 C3 121.5(3) . . ?
C11 N2 C3 111.4(3) . . ?
N2 C3 C4 110.0(3) . . ?
N2 C3 C5 105.8(3) . . ?
C4 C3 C5 110.6(3) . . ?
N2 C3 C6 100.4(2) . . ?
C4 C3 C6 116.0(3) . . ?
C5 C3 C6 113.1(3) . . ?
N9 C6 C8 111.6(3) . . ?
N9 C6 C7 106.2(3) . . ?
C8 C6 C7 110.1(3) . . ?
N9 C6 C3 100.0(2) . . ?
C8 C6 C3 114.7(3) . . ?
C7 C6 C3 113.5(3) . . ?
O10 N9 C11 126.3(3) . . ?
O10 N9 C6 121.5(3) . . ?
C11 N9 C6 112.0(2) . . ?
N9 O10 I1 135.03(19) . 1_565 ?
N9 C11 N2 107.8(3) . . ?
N9 C11 C12 126.6(3) . . ?
N2 C11 C12 125.6(3) . . ?
C17 C12 C13 119.0(3) . . ?
C17 C12 C11 120.0(3) . . ?
C13 C12 C11 121.0(3) . . ?
C14 C13 C12 119.9(3) . . ?
C13 C14 C15 120.9(3) . . ?
C16 C15 C14 120.0(3) . . ?
C15 C16 C17 119.4(3) . . ?
C15 C16 C18 121.4(3) . . ?
C17 C16 C18 119.2(3) . . ?
C12 C17 C16 120.9(3) . . ?
C19 C18 C16 176.8(4) . . ?
C19 C18 I1 1.8(2) . . ?
C16 C18 I1 175.0(3) . . ?
C18 C19 I1 177.1(4) . . ?
C19B I1B O1B 173.39(11) . 1_545 ?
C19B I1B C18B 0.71(13) . . ?
O1B I1B C18B 172.92(7) 1_545 . ?
N2B O1B I1B 134.46(17) . 1_565 ?
O1B N2B C11B 126.7(3) . . ?
O1B N2B C3B 121.4(2) . . ?
C11B N2B C3B 111.6(2) . . ?
N2B C3B C5B 111.6(2) . . ?
N2B C3B C4B 105.8(2) . . ?
C5B C3B C4B 110.7(3) . . ?
N2B C3B C6B 100.2(2) . . ?
C5B C3B C6B 114.3(2) . . ?
C4B C3B C6B 113.5(2) . . ?
N9B C6B C8B 110.4(2) . . ?
N9B C6B C7B 105.7(2) . . ?
C8B C6B C7B 111.6(3) . . ?
N9B C6B C3B 99.5(2) . . ?
C8B C6B C3B 115.3(3) . . ?
C7B C6B C3B 113.2(2) . . ?
O10B N9B C11B 127.2(2) . . ?
O10B N9B C6B 121.5(2) . . ?
C11B N9B C6B 111.0(2) . . ?
N2B C11B N9B 108.8(3) . . ?
N2B C11B C12B 126.5(3) . . ?
N9B C11B C12B 124.7(3) . . ?
C17B C12B C13B 119.0(3) . . ?
C17B C12B C11B 119.8(3) . . ?
C13B C12B C11B 121.2(3) . . ?
C14B C13B C12B 119.9(3) . . ?
C15B C14B C13B 120.8(3) . . ?
C14B C15B C16B 120.6(3) . . ?
C15B C16B C17B 119.0(3) . . ?
C15B C16B C18B 122.3(3) . . ?
C17B C16B C18B 118.7(3) . . ?
C12B C17B C16B 120.6(3) . . ?
C19B C18B C16B 176.4(4) . . ?
C19B C18B I1B 1.2(2) . . ?
C16B C18B I1B 175.4(2) . . ?
C18B C19B I1B 178.1(3) . . ?

loop_
_geom_bond_atom_site_label_1
_geom_bond_atom_site_label_2
_geom_bond_distance
_geom_bond_site_symmetry_2
_geom_bond_publ_flag
I1 C19 2.009(4) . ?
I1 O10 2.899(2) 1_545 ?
I1 C18 3.194(4) . ?
O1 N2 1.268(3) . ?
N2 C11 1.354(4) . ?
N2 C3 1.499(4) . ?
C3 C4 1.515(4) . ?
C3 C5 1.529(4) . ?
C3 C6 1.539(4) . ?
C6 N9 1.497(4) . ?
C6 C8 1.516(4) . ?
C6 C7 1.526(4) . ?
N9 O10 1.286(3) . ?
N9 C11 1.344(4) . ?
C11 C12 1.461(4) . ?
C12 C17 1.386(4) . ?
C12 C13 1.395(4) . ?
C13 C14 1.380(4) . ?
C14 C15 1.381(5) . ?
C15 C16 1.379(5) . ?
C16 C17 1.394(5) . ?
C16 C18 1.439(5) . ?
C18 C19 1.186(5) . ?
I1B C19B 1.999(4) . ?
I1B O1B 2.932(2) 1_545 ?
I1B C18B 3.187(4) . ?
O1B N2B 1.283(3) . ?
N2B C11B 1.338(4) . ?
N2B C3B 1.503(4) . ?
C3B C5B 1.507(4) . ?
C3B C4B 1.533(4) . ?
C3B C6B 1.554(4) . ?
C6B N9B 1.513(4) . ?
C6B C8B 1.515(4) . ?
C6B C7B 1.516(4) . ?
N9B O10B 1.275(3) . ?
N9B C11B 1.351(4) . ?
C11B C12B 1.459(4) . ?
C12B C17B 1.385(4) . ?
C12B C13B 1.395(4) . ?
C13B C14B 1.377(4) . ?
C14B C15B 1.365(4) . ?
C15B C16B 1.381(4) . ?
C16B C17B 1.395(4) . ?
C16B C18B 1.446(5) . ?
C18B C19B 1.189(4) . ?

loop_
_geom_hbond_atom_site_label_D
_geom_hbond_atom_site_label_H
_geom_hbond_atom_site_label_A
_geom_hbond_distance_DH
_geom_hbond_distance_HA
_geom_hbond_distance_DA
_geom_hbond_angle_DHA
_geom_hbond_site_symmetry_A
_geom_hbond_publ_flag
C7 H7A O10B 0.96 2.65 3.535(4) 153.0 1_565 yes
C8 H8C I1 0.96 3.09 3.938(4) 148.8 1_565 yes
C4B H4BB O1 0.96 2.49 3.384(4) 154.4 . yes
C5B H5BC I1B 0.96 3.04 3.898(3) 148.9 1_565 yes
C7B H7BA O1B 0.96 2.60 3.544(4) 169.5 2_766 yes
